data_7108370
loop_
_publ_author_name
'Sheng Yang'
'Zhu Du'
'Yong Zhang'
'Qi Shen'

_publ_section_title
;
 Highly heteroselective ring-opening polymerization of racemic lactide
 initiated by bis(phenolate) divalent ytterbium complexes
;
_journal_name_full Chem.Commun.
_journal_page_first 9780
_journal_paper_doi 10.1039/c2cc34451c
_journal_volume 48
_journal_year 2012
_chemical_formula_moiety 'C40 H64 N2 O5 Yb'
_chemical_formula_sum 'C40 H64 N2 O5 Yb'
_chemical_formula_weight 825.97
_chemical_name_systematic
; 
 ? 
;
_space_group_IT_number 2
_symmetry_cell_setting triclinic
_symmetry_Int_Tables_number 2
_symmetry_space_group_name_Hall '-P 1'
_symmetry_space_group_name_H-M 'P -1'
_atom_sites_solution_hydrogens geom
_atom_sites_solution_primary direct
_atom_sites_solution_secondary difmap
_audit_creation_method SHELXL-97
_cell_angle_alpha 67.194(15)
_cell_angle_beta 64.666(14)
_cell_angle_gamma 64.700(15)
_cell_formula_units_Z 2
_cell_length_a 12.5079(2)
_cell_length_b 14.1307(4)
_cell_length_c 14.1381(5)
_cell_measurement_reflns_used 7805
_cell_measurement_temperature 223(2)
_cell_measurement_theta_max 27.6
_cell_measurement_theta_min 3.2
_cell_volume 1976.8(3)
_computing_cell_refinement CrystalClear
_computing_data_collection CrystalClear
_computing_data_reduction CrystalStructure
_computing_structure_refinement 'SHELXL-97 (Sheldrick, 1997)'
_computing_structure_solution 'SHELXS-97 (Sheldrick, 1990)'
_diffrn_ambient_temperature 223(2)
_diffrn_detector_area_resol_mean 14.63
_diffrn_measured_fraction_theta_full 0.992
_diffrn_measured_fraction_theta_max 0.992
_diffrn_measurement_device_type 'Rigaku Saturn'
_diffrn_measurement_method \w
_diffrn_radiation_monochromator graphite
_diffrn_radiation_source 'fine-focus sealed tube'
_diffrn_radiation_type MoK\a
_diffrn_radiation_wavelength 0.71075
_diffrn_reflns_av_R_equivalents 0.0748
_diffrn_reflns_av_sigmaI/netI 0.1028
_diffrn_reflns_limit_h_max 15
_diffrn_reflns_limit_h_min -15
_diffrn_reflns_limit_k_max 17
_diffrn_reflns_limit_k_min -16
_diffrn_reflns_limit_l_max 17
_diffrn_reflns_limit_l_min -15
_diffrn_reflns_number 16579
_diffrn_reflns_theta_full 25.50
_diffrn_reflns_theta_max 25.50
_diffrn_reflns_theta_min 3.22
_exptl_absorpt_coefficient_mu 2.408
_exptl_absorpt_correction_T_max 0.697
_exptl_absorpt_correction_T_min 0.355
_exptl_absorpt_correction_type multi-scan
_exptl_absorpt_process_details 'Jacobson, R. (1998) Private communication'
_exptl_crystal_colour yellow
_exptl_crystal_density_diffrn 1.388
_exptl_crystal_density_method 'not measured'
_exptl_crystal_description prism
_exptl_crystal_F_000 856
_exptl_crystal_size_max 0.80
_exptl_crystal_size_mid 0.15
_exptl_crystal_size_min 0.15
_refine_diff_density_max 1.753
_refine_diff_density_min -1.549
_refine_diff_density_rms 0.139
_refine_ls_extinction_method none
_refine_ls_goodness_of_fit_ref 1.149
_refine_ls_hydrogen_treatment constr
_refine_ls_matrix_type full
_refine_ls_number_parameters 405
_refine_ls_number_reflns 7288
_refine_ls_number_restraints 22
_refine_ls_restrained_S_all 1.157
_refine_ls_R_factor_all 0.0804
_refine_ls_R_factor_gt 0.0675
_refine_ls_shift/su_max 0.001
_refine_ls_shift/su_mean 0.000
_refine_ls_structure_factor_coef Fsqd
_refine_ls_weighting_details 'calc w=1/[\s^2^(Fo^2^)+(0.0592P)^2^+0.0554P] where P=(Fo^2^+2Fc^2^)/3'
_refine_ls_weighting_scheme calc
_refine_ls_wR_factor_gt 0.1489
_refine_ls_wR_factor_ref 0.1588
_reflns_number_gt 6233
_reflns_number_total 7288
_reflns_threshold_expression >2sigma(I)
_cod_data_source_file c2cc34451c-1.cif
_cod_data_source_block compound3
_cod_depositor_comments
;
The following automatic conversions were performed:

'_exptl_absorpt_correction_type' value 'multi-scan ' changed to
'multi-scan' according to the built-in table from CIF Core dictionary
named 'cif_core.dic' version 2.4.1 from 2010-06-29.

Automatic conversion script
Id: cif_fix_values 1715 2011-07-08 13:25:40Z adriana 
;
_cod_database_code 7108370

loop_
_symmetry_equiv_pos_as_xyz
'x, y, z'
'-x, -y, -z'

loop_
_atom_site_label
_atom_site_type_symbol
_atom_site_fract_x
_atom_site_fract_y
_atom_site_fract_z
_atom_site_U_iso_or_equiv
_atom_site_adp_type
_atom_site_occupancy
_atom_site_symmetry_multiplicity
_atom_site_calc_flag
_atom_site_refinement_flags
Yb1 Yb 0.24999(3) 0.31255(3) 0.18745(3) 0.03821(15) Uani 1 1 d .
O1 O 0.1820(5) 0.2266(4) 0.1233(5) 0.0428(14) Uani 1 1 d .
O2 O 0.3185(5) 0.3757(4) 0.2739(5) 0.0427(14) Uani 1 1 d .
O3 O 0.0404(5) 0.3735(6) 0.3191(5) 0.0641(19) Uani 1 1 d .
O4 O 0.2501(7) 0.1495(5) 0.3507(6) 0.074(2) Uani 1 1 d D
O5 O 0.4587(5) 0.1814(5) 0.1263(6) 0.0595(18) Uani 1 1 d .
N1 N 0.2851(6) 0.3987(5) -0.0195(5) 0.0371(15) Uani 1 1 d .
N2 N 0.2139(6) 0.5190(5) 0.1021(5) 0.0363(15) Uani 1 1 d .
C1 C 0.1698(7) 0.2214(6) 0.0372(7) 0.0377(18) Uani 1 1 d .
C2 C 0.0891(7) 0.1724(6) 0.0425(7) 0.0347(18) Uani 1 1 d .
C3 C 0.0838(8) 0.1691(6) -0.0521(8) 0.047(2) Uani 1 1 d .
H3 H 0.0311 0.1345 -0.0469 0.057 Uiso 1 1 calc R
C4 C 0.1523(8) 0.2143(7) -0.1538(8) 0.046(2) Uani 1 1 d .
C5 C 0.2276(8) 0.2654(7) -0.1587(8) 0.047(2) Uani 1 1 d .
H5 H 0.2739 0.2979 -0.2270 0.056 Uiso 1 1 calc R
C6 C 0.2382(7) 0.2712(6) -0.0681(7) 0.0414(19) Uani 1 1 d .
C7 C 0.3299(7) 0.4633(7) 0.2779(7) 0.0394(18) Uani 1 1 d .
C8 C 0.4108(7) 0.4562(7) 0.3293(6) 0.0382(18) Uani 1 1 d .
C9 C 0.4160(7) 0.5524(6) 0.3301(6) 0.0410(19) Uani 1 1 d .
H9 H 0.4698 0.5473 0.3635 0.049 Uiso 1 1 calc R
C10 C 0.3484(8) 0.6544(7) 0.2857(7) 0.045(2) Uani 1 1 d .
C11 C 0.2719(7) 0.6601(6) 0.2340(7) 0.0416(19) Uani 1 1 d .
H11 H 0.2262 0.7283 0.2007 0.050 Uiso 1 1 calc R
C12 C 0.2613(7) 0.5696(6) 0.2303(7) 0.0402(19) Uani 1 1 d .
C13 C 0.3323(8) 0.3221(6) -0.0864(7) 0.0414(19) Uani 1 1 d .
H13A H 0.4064 0.2647 -0.0707 0.050 Uiso 1 1 calc R
H13B H 0.3577 0.3604 -0.1628 0.050 Uiso 1 1 calc R
C14 C 0.1648(8) 0.4777(7) -0.0251(7) 0.049(2) Uani 1 1 d .
H14A H 0.1026 0.4409 0.0020 0.059 Uiso 1 1 calc R
H14B H 0.1706 0.5181 -0.1003 0.059 Uiso 1 1 calc R
C15 C 0.1254(9) 0.5554(7) 0.0433(8) 0.055(2) Uani 1 1 d .
H15A H 0.1227 0.6283 -0.0034 0.066 Uiso 1 1 calc R
H15B H 0.0418 0.5583 0.0948 0.066 Uiso 1 1 calc R
C16 C 0.3734(8) 0.4582(8) -0.0540(7) 0.056(2) Uani 1 1 d .
H16A H 0.3768 0.5054 -0.1268 0.067 Uiso 1 1 calc R
H16B H 0.4570 0.4067 -0.0567 0.067 Uiso 1 1 calc R
C17 C 0.3342(8) 0.5246(7) 0.0226(7) 0.047(2) Uani 1 1 d .
H17A H 0.3965 0.4975 0.0594 0.056 Uiso 1 1 calc R
H17B H 0.3283 0.6000 -0.0174 0.056 Uiso 1 1 calc R
C18 C 0.1687(7) 0.5865(6) 0.1776(7) 0.0424(19) Uani 1 1 d .
H18A H 0.0938 0.5721 0.2348 0.051 Uiso 1 1 calc R
H18B H 0.1443 0.6626 0.1383 0.051 Uiso 1 1 calc R
C19 C 0.0142(8) 0.1159(7) 0.1534(7) 0.045(2) Uani 1 1 d .
C20 C -0.0770(10) 0.0765(9) 0.1440(9) 0.070(3) Uani 1 1 d .
H20A H -0.0311 0.0256 0.0991 0.105 Uiso 1 1 calc R
H20B H -0.1361 0.1378 0.1116 0.105 Uiso 1 1 calc R
H20C H -0.1214 0.0414 0.2154 0.105 Uiso 1 1 calc R
C21 C -0.0640(8) 0.1959(7) 0.2253(7) 0.050(2) Uani 1 1 d .
H21A H -0.1072 0.1591 0.2963 0.075 Uiso 1 1 calc R
H21B H -0.1244 0.2552 0.1928 0.075 Uiso 1 1 calc R
H21C H -0.0099 0.2239 0.2322 0.075 Uiso 1 1 calc R
C22 C 0.1032(9) 0.0193(7) 0.2058(8) 0.066(3) Uani 1 1 d .
H22A H 0.1465 -0.0334 0.1628 0.100 Uiso 1 1 calc R
H22B H 0.0571 -0.0131 0.2779 0.100 Uiso 1 1 calc R
H22C H 0.1633 0.0421 0.2106 0.100 Uiso 1 1 calc R
C23 C 0.1462(9) 0.2042(8) -0.2559(8) 0.062(3) Uani 1 1 d .
H23A H 0.1428 0.2725 -0.3101 0.093 Uiso 1 1 calc R
H23B H 0.0723 0.1857 -0.2378 0.093 Uiso 1 1 calc R
H23C H 0.2197 0.1481 -0.2840 0.093 Uiso 1 1 calc R
C24 C 0.4862(8) 0.3457(7) 0.3836(7) 0.047(2) Uani 1 1 d .
C25 C 0.5776(9) 0.3560(8) 0.4232(9) 0.070(3) Uani 1 1 d .
H25A H 0.6239 0.2847 0.4566 0.106 Uiso 1 1 calc R
H25B H 0.5312 0.3994 0.4755 0.106 Uiso 1 1 calc R
H25C H 0.6352 0.3904 0.3622 0.106 Uiso 1 1 calc R
C26 C 0.3967(9) 0.2934(8) 0.4813(8) 0.065(3) Uani 1 1 d .
H26A H 0.3318 0.2945 0.4603 0.097 Uiso 1 1 calc R
H26B H 0.3596 0.3330 0.5364 0.097 Uiso 1 1 calc R
H26C H 0.4416 0.2191 0.5099 0.097 Uiso 1 1 calc R
C27 C 0.5647(8) 0.2733(7) 0.3048(7) 0.050(2) Uani 1 1 d .
H27A H 0.6094 0.2033 0.3417 0.075 Uiso 1 1 calc R
H27B H 0.6238 0.3065 0.2445 0.075 Uiso 1 1 calc R
H27C H 0.5107 0.2642 0.2783 0.075 Uiso 1 1 calc R
C28 C 0.3553(10) 0.7563(7) 0.2944(9) 0.070(3) Uani 1 1 d .
H28A H 0.2783 0.7892 0.3450 0.105 Uiso 1 1 calc R
H28B H 0.3675 0.8072 0.2239 0.105 Uiso 1 1 calc R
H28C H 0.4245 0.7370 0.3198 0.105 Uiso 1 1 calc R
C29 C 0.0337(10) 0.3814(8) 0.4236(9) 0.073(3) Uiso 1 1 d D
C30 C -0.0924(16) 0.4683(16) 0.4511(19) 0.071(4) Uiso 0.50 1 d PD
C30' C -0.0986(15) 0.4114(18) 0.4886(17) 0.071(4) Uiso 0.50 1 d PD
C31 C -0.1757(16) 0.4654(17) 0.4004(15) 0.062(5) Uiso 0.50 1 d PD
C31' C -0.1666(19) 0.402(2) 0.4270(14) 0.078(7) Uiso 0.50 1 d PD
C32 C -0.0844(10) 0.4174(9) 0.3101(9) 0.074(3) Uiso 1 1 d D
C33 C 0.3587(19) 0.090(2) 0.3859(19) 0.094(3) Uiso 0.50 1 d PD
C33' C 0.327(2) 0.1076(19) 0.418(2) 0.094(3) Uiso 0.50 1 d PD
C34 C 0.289(3) 0.040(2) 0.501(2) 0.094(3) Uiso 0.50 1 d PD
C34' C 0.329(2) -0.0101(19) 0.467(2) 0.094(3) Uiso 0.50 1 d PD
C35 C 0.220(3) -0.012(2) 0.473(2) 0.094(3) Uiso 0.50 1 d PD
C35' C 0.188(2) 0.042(2) 0.509(2) 0.094(3) Uiso 0.50 1 d PD
C36 C 0.175(2) 0.0813(19) 0.390(2) 0.094(3) Uiso 0.50 1 d PD
C36' C 0.143(2) 0.113(2) 0.413(2) 0.094(3) Uiso 0.50 1 d PD
C37 C 0.4675(10) 0.0769(9) 0.1185(9) 0.073(3) Uiso 1 1 d D
C38 C 0.6026(16) 0.0171(17) 0.080(2) 0.082(5) Uiso 0.50 1 d PD
C38' C 0.5978(17) 0.047(2) 0.0352(18) 0.082(5) Uiso 0.50 1 d PD
C39 C 0.6740(18) 0.1002(15) 0.0333(19) 0.073(4) Uiso 0.50 1 d PD
C39' C 0.6638(19) 0.0738(14) 0.089(2) 0.073(4) Uiso 0.50 1 d PD
C40 C 0.5833(10) 0.1907(8) 0.0826(9) 0.071(3) Uiso 1 1 d D

loop_
_atom_site_aniso_label
_atom_site_aniso_U_11
_atom_site_aniso_U_22
_atom_site_aniso_U_33
_atom_site_aniso_U_23
_atom_site_aniso_U_13
_atom_site_aniso_U_12
Yb1 0.0351(2) 0.0419(2) 0.0360(3) -0.00536(18) -0.01143(17) -0.01433(17)
O1 0.043(3) 0.050(3) 0.038(4) -0.007(3) -0.010(3) -0.024(3)
O2 0.043(3) 0.041(3) 0.050(4) -0.013(3) -0.022(3) -0.011(3)
O3 0.042(4) 0.107(5) 0.048(4) -0.036(4) -0.007(3) -0.019(4)
O4 0.091(5) 0.064(4) 0.066(5) 0.026(4) -0.040(4) -0.045(4)
O5 0.045(4) 0.051(4) 0.088(5) -0.033(4) -0.014(3) -0.012(3)
N1 0.033(3) 0.040(4) 0.037(4) -0.009(3) -0.006(3) -0.017(3)
N2 0.037(4) 0.043(4) 0.032(4) -0.009(3) -0.017(3) -0.010(3)
C1 0.037(4) 0.039(4) 0.041(5) -0.019(4) -0.011(4) -0.010(3)
C2 0.032(4) 0.028(4) 0.042(5) -0.009(4) -0.011(4) -0.008(3)
C3 0.040(5) 0.041(5) 0.063(7) -0.012(4) -0.019(4) -0.013(4)
C4 0.054(5) 0.045(5) 0.049(6) -0.017(4) -0.023(5) -0.013(4)
C5 0.046(5) 0.049(5) 0.049(6) -0.017(4) -0.007(4) -0.022(4)
C6 0.040(4) 0.052(5) 0.037(5) -0.024(4) 0.000(4) -0.018(4)
C7 0.033(4) 0.051(5) 0.034(5) -0.010(4) -0.012(4) -0.012(4)
C8 0.032(4) 0.051(5) 0.030(5) -0.007(4) -0.008(3) -0.016(4)
C9 0.043(5) 0.050(5) 0.031(5) -0.011(4) -0.011(4) -0.016(4)
C10 0.051(5) 0.053(5) 0.039(5) -0.024(4) -0.012(4) -0.016(4)
C11 0.045(5) 0.040(4) 0.041(5) -0.016(4) -0.017(4) -0.005(4)
C12 0.040(4) 0.041(4) 0.044(5) -0.016(4) -0.016(4) -0.009(4)
C13 0.050(5) 0.047(5) 0.031(5) -0.011(4) -0.004(4) -0.024(4)
C14 0.057(5) 0.046(5) 0.048(6) -0.010(4) -0.024(5) -0.014(4)
C15 0.068(6) 0.051(5) 0.055(6) -0.007(5) -0.039(5) -0.012(5)
C16 0.053(5) 0.081(7) 0.040(5) -0.013(5) 0.003(4) -0.047(5)
C17 0.055(5) 0.056(5) 0.032(5) -0.013(4) -0.006(4) -0.025(4)
C18 0.043(5) 0.043(4) 0.043(5) -0.013(4) -0.019(4) -0.007(4)
C19 0.046(5) 0.043(5) 0.046(5) -0.009(4) -0.014(4) -0.018(4)
C20 0.075(7) 0.090(7) 0.065(7) -0.017(6) -0.008(6) -0.061(6)
C21 0.043(5) 0.058(5) 0.043(5) -0.005(4) -0.003(4) -0.027(4)
C22 0.063(6) 0.045(5) 0.061(7) -0.006(5) -0.009(5) -0.008(5)
C23 0.076(7) 0.075(7) 0.053(6) -0.024(5) -0.017(5) -0.038(6)
C24 0.045(5) 0.066(6) 0.033(5) -0.013(4) -0.016(4) -0.018(4)
C25 0.068(7) 0.074(7) 0.086(9) -0.015(6) -0.051(6) -0.014(6)
C26 0.055(6) 0.070(7) 0.049(6) -0.006(5) -0.006(5) -0.019(5)
C27 0.046(5) 0.049(5) 0.052(6) -0.003(4) -0.025(4) -0.011(4)
C28 0.080(7) 0.058(6) 0.092(9) -0.027(6) -0.048(7) -0.011(5)

loop_
_atom_type_symbol
_atom_type_description
_atom_type_scat_dispersion_real
_atom_type_scat_dispersion_imag
_atom_type_scat_source
C C 0.0033 0.0016 'International Tables Vol C Tables 4.2.6.8 and 6.1.1.4'
H H 0.0000 0.0000 'International Tables Vol C Tables 4.2.6.8 and 6.1.1.4'
N N 0.0061 0.0033 'International Tables Vol C Tables 4.2.6.8 and 6.1.1.4'
O O 0.0106 0.0060 'International Tables Vol C Tables 4.2.6.8 and 6.1.1.4'
Yb Yb -0.3850 5.5486 'International Tables Vol C Tables 4.2.6.8 and 6.1.1.4'

loop_
_geom_angle_atom_site_label_1
_geom_angle_atom_site_label_2
_geom_angle_atom_site_label_3
_geom_angle
O1 Yb1 O2 171.31(19)
O1 Yb1 O5 85.10(19)
O2 Yb1 O5 92.83(19)
O1 Yb1 O3 92.9(2)
O2 Yb1 O3 85.3(2)
O5 Yb1 O3 154.4(2)
O1 Yb1 O4 85.9(2)
O2 Yb1 O4 85.4(2)
O5 Yb1 O4 77.3(2)
O3 Yb1 O4 77.2(2)
O1 Yb1 N2 116.79(19)
O2 Yb1 N2 71.51(19)
O5 Yb1 N2 119.9(2)
O3 Yb1 N2 83.7(2)
O4 Yb1 N2 151.1(2)
O1 Yb1 N1 71.04(19)
O2 Yb1 N1 117.19(19)
O5 Yb1 N1 83.9(2)
O3 Yb1 N1 119.6(2)
O4 Yb1 N1 151.4(2)
N2 Yb1 N1 57.51(19)
C1 O1 Yb1 145.3(5)
C7 O2 Yb1 144.0(5)
C32 O3 C29 109.3(7)
C32 O3 Yb1 131.9(6)
C29 O3 Yb1 118.3(5)
C36 O4 C33' 106.7(15)
C36 O4 C36' 22.3(16)
C33' O4 C36' 106.8(16)
C36 O4 C33 108.5(16)
C33' O4 C33 21.0(16)
C36' O4 C33 116.6(15)
C36 O4 Yb1 126.3(12)
C33' O4 Yb1 126.9(11)
C36' O4 Yb1 122.4(11)
C33 O4 Yb1 120.9(11)
C40 O5 C37 108.6(7)
C40 O5 Yb1 131.7(5)
C37 O5 Yb1 119.3(5)
C14 N1 C16 107.9(6)
C14 N1 C13 112.7(6)
C16 N1 C13 110.6(6)
C14 N1 Yb1 104.0(5)
C16 N1 Yb1 105.2(5)
C13 N1 Yb1 115.8(4)
C17 N2 C15 107.8(7)
C17 N2 C18 111.9(6)
C15 N2 C18 110.1(6)
C17 N2 Yb1 103.8(5)
C15 N2 Yb1 106.4(5)
C18 N2 Yb1 116.4(5)
O1 C1 C2 123.7(7)
O1 C1 C6 119.0(7)
C2 C1 C6 117.3(7)
C3 C2 C1 119.7(7)
C3 C2 C19 120.3(7)
C1 C2 C19 119.8(7)
C4 C3 C2 123.1(7)
C4 C3 H3 118.5
C2 C3 H3 118.5
C5 C4 C3 117.0(8)
C5 C4 C23 122.4(8)
C3 C4 C23 120.6(8)
C6 C5 C4 123.1(8)
C6 C5 H5 118.4
C4 C5 H5 118.4
C5 C6 C1 119.7(7)
C5 C6 C13 116.9(7)
C1 C6 C13 123.1(7)
O2 C7 C8 121.9(7)
O2 C7 C12 121.0(7)
C8 C7 C12 117.1(7)
C9 C8 C7 117.8(7)
C9 C8 C24 121.8(7)
C7 C8 C24 120.4(7)
C10 C9 C8 124.9(8)
C10 C9 H9 117.5
C8 C9 H9 117.5
C9 C10 C11 116.6(7)
C9 C10 C28 121.7(8)
C11 C10 C28 121.8(8)
C12 C11 C10 121.9(8)
C12 C11 H11 119.0
C10 C11 H11 119.0
C11 C12 C7 121.7(7)
C11 C12 C18 116.9(7)
C7 C12 C18 121.4(7)
N1 C13 C6 113.7(6)
N1 C13 H13A 108.8
C6 C13 H13A 108.8
N1 C13 H13B 108.8
C6 C13 H13B 108.8
H13A C13 H13B 107.7
N1 C14 C15 109.1(7)
N1 C14 H14A 109.9
C15 C14 H14A 109.9
N1 C14 H14B 109.9
C15 C14 H14B 109.9
H14A C14 H14B 108.3
N2 C15 C14 109.9(7)
N2 C15 H15A 109.7
C14 C15 H15A 109.7
N2 C15 H15B 109.7
C14 C15 H15B 109.7
H15A C15 H15B 108.2
N1 C16 C17 110.6(7)
N1 C16 H16A 109.5
C17 C16 H16A 109.5
N1 C16 H16B 109.5
C17 C16 H16B 109.5
H16A C16 H16B 108.1
N2 C17 C16 109.7(6)
N2 C17 H17A 109.7
C16 C17 H17A 109.7
N2 C17 H17B 109.7
C16 C17 H17B 109.7
H17A C17 H17B 108.2
N2 C18 C12 115.5(6)
N2 C18 H18A 108.4
C12 C18 H18A 108.4
N2 C18 H18B 108.4
C12 C18 H18B 108.4
H18A C18 H18B 107.5
C22 C19 C20 108.2(7)
C22 C19 C21 110.5(8)
C20 C19 C21 106.8(7)
C22 C19 C2 109.3(7)
C20 C19 C2 112.4(7)
C21 C19 C2 109.7(6)
C19 C20 H20A 109.5
C19 C20 H20B 109.5
H20A C20 H20B 109.5
C19 C20 H20C 109.5
H20A C20 H20C 109.5
H20B C20 H20C 109.5
C19 C21 H21A 109.5
C19 C21 H21B 109.5
H21A C21 H21B 109.5
C19 C21 H21C 109.5
H21A C21 H21C 109.5
H21B C21 H21C 109.5
C19 C22 H22A 109.5
C19 C22 H22B 109.5
H22A C22 H22B 109.5
C19 C22 H22C 109.5
H22A C22 H22C 109.5
H22B C22 H22C 109.5
C4 C23 H23A 109.5
C4 C23 H23B 109.5
H23A C23 H23B 109.5
C4 C23 H23C 109.5
H23A C23 H23C 109.5
H23B C23 H23C 109.5
C26 C24 C27 110.7(8)
C26 C24 C8 108.7(7)
C27 C24 C8 111.1(7)
C26 C24 C25 107.8(8)
C27 C24 C25 106.7(7)
C8 C24 C25 111.8(7)
C24 C25 H25A 109.5
C24 C25 H25B 109.5
H25A C25 H25B 109.5
C24 C25 H25C 109.5
H25A C25 H25C 109.5
H25B C25 H25C 109.5
C24 C26 H26A 109.5
C24 C26 H26B 109.5
H26A C26 H26B 109.5
C24 C26 H26C 109.5
H26A C26 H26C 109.5
H26B C26 H26C 109.5
C24 C27 H27A 109.5
C24 C27 H27B 109.5
H27A C27 H27B 109.5
C24 C27 H27C 109.5
H27A C27 H27C 109.5
H27B C27 H27C 109.5
C10 C28 H28A 109.5
C10 C28 H28B 109.5
H28A C28 H28B 109.5
C10 C28 H28C 109.5
H28A C28 H28C 109.5
H28B C28 H28C 109.5
C30' C29 O3 107.4(11)
C30' C29 C30 30.4(11)
O3 C29 C30 101.0(11)
C31 C30 C29 109.1(14)
C29 C30' C31' 105.0(15)
C32 C31 C30 102.0(14)
C32 C31' C30' 105.9(15)
O3 C32 C31 111.1(11)
O3 C32 C31' 103.0(11)
C31 C32 C31' 31.1(10)
O4 C33 C34 95.6(17)
O4 C33' C34' 103.4(18)
C33 C34 C35 98.4(19)
C35' C34' C33' 82.8(19)
C36 C35 C34 97.8(19)
C36' C35' C34' 108(2)
O4 C36 C35 108.3(19)
O4 C36' C35' 95.8(17)
O5 C37 C38 106.8(11)
O5 C37 C38' 101.2(11)
C38 C37 C38' 23.5(14)
C37 C38 C39 107.2(15)
C37 C38' C39' 95.5(14)
C40 C39 C38 103.3(15)
C40 C39' C38' 96.3(15)
O5 C40 C39 110.4(11)
O5 C40 C39' 101.7(11)
C39 C40 C39' 27.3(12)

loop_
_geom_bond_atom_site_label_1
_geom_bond_atom_site_label_2
_geom_bond_distance
Yb1 O1 2.327(5)
Yb1 O2 2.328(5)
Yb1 O5 2.484(6)
Yb1 O3 2.493(6)
Yb1 O4 2.552(6)
Yb1 N2 2.604(6)
Yb1 N1 2.614(7)
O1 C1 1.322(9)
O2 C7 1.331(9)
O3 C32 1.455(12)
O3 C29 1.488(12)
O4 C36 1.421(17)
O4 C33' 1.423(17)
O4 C36' 1.442(17)
O4 C33 1.442(17)
O5 C40 1.454(12)
O5 C37 1.477(11)
N1 C14 1.455(10)
N1 C16 1.476(9)
N1 C13 1.478(9)
N2 C17 1.456(10)
N2 C15 1.466(9)
N2 C18 1.477(9)
C1 C2 1.414(10)
C1 C6 1.434(11)
C2 C3 1.387(11)
C2 C19 1.544(11)
C3 C4 1.383(12)
C3 H3 0.9400
C4 C5 1.379(11)
C4 C23 1.539(12)
C5 C6 1.378(11)
C5 H5 0.9400
C6 C13 1.512(10)
C7 C8 1.431(10)
C7 C12 1.433(11)
C8 C9 1.393(11)
C8 C24 1.532(12)
C9 C10 1.378(11)
C9 H9 0.9400
C10 C11 1.395(11)
C10 C28 1.532(11)
C11 C12 1.363(10)
C11 H11 0.9400
C12 C18 1.522(10)
C13 H13A 0.9800
C13 H13B 0.9800
C14 C15 1.529(12)
C14 H14A 0.9800
C14 H14B 0.9800
C15 H15A 0.9800
C15 H15B 0.9800
C16 C17 1.496(12)
C16 H16A 0.9800
C16 H16B 0.9800
C17 H17A 0.9800
C17 H17B 0.9800
C18 H18A 0.9800
C18 H18B 0.9800
C19 C22 1.508(12)
C19 C20 1.535(11)
C19 C21 1.537(11)
C20 H20A 0.9700
C20 H20B 0.9700
C20 H20C 0.9700
C21 H21A 0.9700
C21 H21B 0.9700
C21 H21C 0.9700
C22 H22A 0.9700
C22 H22B 0.9700
C22 H22C 0.9700
C23 H23A 0.9700
C23 H23B 0.9700
C23 H23C 0.9700
C24 C26 1.516(12)
C24 C27 1.529(12)
C24 C25 1.549(11)
C25 H25A 0.9700
C25 H25B 0.9700
C25 H25C 0.9700
C26 H26A 0.9700
C26 H26B 0.9700
C26 H26C 0.9700
C27 H27A 0.9700
C27 H27B 0.9700
C27 H27C 0.9700
C28 H28A 0.9700
C28 H28B 0.9700
C28 H28C 0.9700
C29 C30' 1.471(16)
C29 C30 1.529(16)
C30 C31 1.516(17)
C30' C31' 1.522(17)
C31 C32 1.467(15)
C31' C32 1.514(16)
C33 C34 1.526(18)
C33' C34' 1.526(18)
C34 C35 1.590(18)
C34' C35' 1.525(18)
C35 C36 1.461(18)
C35' C36' 1.514(18)
C37 C38 1.488(17)
C37 C38' 1.541(17)
C38 C39 1.550(17)
C38' C39' 1.555(18)
C39 C40 1.478(16)
C39' C40 1.515(16)

loop_
_geom_torsion_atom_site_label_1
_geom_torsion_atom_site_label_2
_geom_torsion_atom_site_label_3
_geom_torsion_atom_site_label_4
_geom_torsion
O2 Yb1 O1 C1 -160.5(11)
O5 Yb1 O1 C1 -84.0(9)
O3 Yb1 O1 C1 121.5(9)
O4 Yb1 O1 C1 -161.6(9)
N2 Yb1 O1 C1 37.1(9)
N1 Yb1 O1 C1 1.2(8)
O1 Yb1 O2 C7 -162.5(11)
O5 Yb1 O2 C7 121.6(8)
O3 Yb1 O2 C7 -84.0(8)
O4 Yb1 O2 C7 -161.5(9)
N2 Yb1 O2 C7 1.0(8)
N1 Yb1 O2 C7 37.0(9)
O1 Yb1 O3 C32 -41.6(8)
O2 Yb1 O3 C32 147.0(8)
O5 Yb1 O3 C32 -126.4(8)
O4 Yb1 O3 C32 -126.7(9)
N2 Yb1 O3 C32 75.1(8)
N1 Yb1 O3 C32 28.3(9)
O1 Yb1 O3 C29 147.1(6)
O2 Yb1 O3 C29 -24.4(6)
O5 Yb1 O3 C29 62.3(9)
O4 Yb1 O3 C29 62.0(6)
N2 Yb1 O3 C29 -96.2(6)
N1 Yb1 O3 C29 -143.1(6)
O1 Yb1 O4 C36 -26.1(15)
O2 Yb1 O4 C36 154.0(15)
O5 Yb1 O4 C36 -112.0(15)
O3 Yb1 O4 C36 67.9(15)
N2 Yb1 O4 C36 117.7(15)
N1 Yb1 O4 C36 -62.0(16)
O1 Yb1 O4 C33' 152.1(16)
O2 Yb1 O4 C33' -27.8(16)
O5 Yb1 O4 C33' 66.2(15)
O3 Yb1 O4 C33' -113.9(16)
N2 Yb1 O4 C33' -64.1(17)
N1 Yb1 O4 C33' 116.2(15)
O1 Yb1 O4 C36' -52.8(14)
O2 Yb1 O4 C36' 127.3(14)
O5 Yb1 O4 C36' -138.7(14)
O3 Yb1 O4 C36' 41.2(14)
N2 Yb1 O4 C36' 91.0(15)
N1 Yb1 O4 C36' -88.7(15)
O1 Yb1 O4 C33 127.8(14)
O2 Yb1 O4 C33 -52.0(14)
O5 Yb1 O4 C33 41.9(14)
O3 Yb1 O4 C33 -138.2(14)
N2 Yb1 O4 C33 -88.4(15)
N1 Yb1 O4 C33 91.9(15)
O1 Yb1 O5 C40 146.8(8)
O2 Yb1 O5 C40 -41.6(8)
O3 Yb1 O5 C40 -126.6(8)
O4 Yb1 O5 C40 -126.3(8)
N2 Yb1 O5 C40 28.6(9)
N1 Yb1 O5 C40 75.4(8)
O1 Yb1 O5 C37 -25.2(7)
O2 Yb1 O5 C37 146.4(7)
O3 Yb1 O5 C37 61.4(9)
O4 Yb1 O5 C37 61.8(7)
N2 Yb1 O5 C37 -143.4(6)
N1 Yb1 O5 C37 -96.6(7)
O1 Yb1 N1 C14 83.3(5)
O2 Yb1 N1 C14 -99.7(4)
O5 Yb1 N1 C14 170.2(5)
O3 Yb1 N1 C14 1.0(5)
O4 Yb1 N1 C14 121.5(5)
N2 Yb1 N1 C14 -58.3(4)
O1 Yb1 N1 C16 -163.4(5)
O2 Yb1 N1 C16 13.6(6)
O5 Yb1 N1 C16 -76.5(5)
O3 Yb1 N1 C16 114.2(5)
O4 Yb1 N1 C16 -125.2(6)
N2 Yb1 N1 C16 55.0(5)
O1 Yb1 N1 C13 -40.9(5)
O2 Yb1 N1 C13 136.0(5)
O5 Yb1 N1 C13 46.0(5)
O3 Yb1 N1 C13 -123.3(5)
O4 Yb1 N1 C13 -2.8(7)
N2 Yb1 N1 C13 177.4(5)
O1 Yb1 N2 C17 -99.4(5)
O2 Yb1 N2 C17 83.4(5)
O5 Yb1 N2 C17 1.0(5)
O3 Yb1 N2 C17 170.5(5)
O4 Yb1 N2 C17 122.0(6)
N1 Yb1 N2 C17 -58.2(5)
O1 Yb1 N2 C15 14.2(6)
O2 Yb1 N2 C15 -163.1(6)
O5 Yb1 N2 C15 114.5(5)
O3 Yb1 N2 C15 -76.0(5)
O4 Yb1 N2 C15 -124.5(6)
N1 Yb1 N2 C15 55.3(5)
O1 Yb1 N2 C18 137.2(5)
O2 Yb1 N2 C18 -40.0(5)
O5 Yb1 N2 C18 -122.4(5)
O3 Yb1 N2 C18 47.1(5)
O4 Yb1 N2 C18 -1.4(7)
N1 Yb1 N2 C18 178.4(5)
Yb1 O1 C1 C2 -161.8(6)
Yb1 O1 C1 C6 15.9(13)
O1 C1 C2 C3 -179.0(7)
C6 C1 C2 C3 3.3(11)
O1 C1 C2 C19 -3.2(11)
C6 C1 C2 C19 179.1(7)
C1 C2 C3 C4 -1.6(12)
C19 C2 C3 C4 -177.3(8)
C2 C3 C4 C5 -0.7(13)
C2 C3 C4 C23 177.7(8)
C3 C4 C5 C6 1.2(13)
C23 C4 C5 C6 -177.2(8)
C4 C5 C6 C1 0.7(13)
C4 C5 C6 C13 175.2(8)
O1 C1 C6 C5 179.3(7)
C2 C1 C6 C5 -2.9(11)
O1 C1 C6 C13 5.1(12)
C2 C1 C6 C13 -177.1(7)
Yb1 O2 C7 C8 -163.0(6)
Yb1 O2 C7 C12 16.8(13)
O2 C7 C8 C9 -179.5(7)
C12 C7 C8 C9 0.6(11)
O2 C7 C8 C24 -1.0(12)
C12 C7 C8 C24 179.2(7)
C7 C8 C9 C10 0.4(12)
C24 C8 C9 C10 -178.1(8)
C8 C9 C10 C11 -1.7(13)
C8 C9 C10 C28 177.3(8)
C9 C10 C11 C12 2.0(13)
C28 C10 C11 C12 -177.0(9)
C10 C11 C12 C7 -1.0(13)
C10 C11 C12 C18 176.3(8)
O2 C7 C12 C11 179.8(8)
C8 C7 C12 C11 -0.3(12)
O2 C7 C12 C18 2.7(12)
C8 C7 C12 C18 -177.5(7)
C14 N1 C13 C6 -49.9(9)
C16 N1 C13 C6 -170.8(7)
Yb1 N1 C13 C6 69.7(8)
C5 C6 C13 N1 135.6(8)
C1 C6 C13 N1 -50.0(11)
C16 N1 C14 C15 -55.8(9)
C13 N1 C14 C15 -178.2(7)
Yb1 N1 C14 C15 55.6(7)
C17 N2 C15 C14 64.1(9)
C18 N2 C15 C14 -173.6(7)
Yb1 N2 C15 C14 -46.7(8)
N1 C14 C15 N2 -6.1(10)
C14 N1 C16 C17 63.8(9)
C13 N1 C16 C17 -172.5(7)
Yb1 N1 C16 C17 -46.8(8)
C15 N2 C17 C16 -56.8(9)
C18 N2 C17 C16 -178.0(7)
Yb1 N2 C17 C16 55.8(7)
N1 C16 C17 N2 -5.7(10)
C17 N2 C18 C12 -50.6(9)
C15 N2 C18 C12 -170.4(7)
Yb1 N2 C18 C12 68.5(8)
C11 C12 C18 N2 135.3(8)
C7 C12 C18 N2 -47.5(11)
C3 C2 C19 C22 110.6(9)
C1 C2 C19 C22 -65.1(9)
C3 C2 C19 C20 -9.5(11)
C1 C2 C19 C20 174.8(7)
C3 C2 C19 C21 -128.2(8)
C1 C2 C19 C21 56.1(9)
C9 C8 C24 C26 111.3(9)
C7 C8 C24 C26 -67.2(10)
C9 C8 C24 C27 -126.7(8)
C7 C8 C24 C27 54.8(10)
C9 C8 C24 C25 -7.6(11)
C7 C8 C24 C25 173.9(8)
C32 O3 C29 C30' 10.7(14)
Yb1 O3 C29 C30' -176.2(10)
C32 O3 C29 C30 -20.0(13)
Yb1 O3 C29 C30 153.2(10)
C30' C29 C30 C31 -78(2)
O3 C29 C30 C31 27.8(18)
O3 C29 C30' C31' 9.2(19)
C30 C29 C30' C31' 91(3)
C29 C30 C31 C32 -25(2)
C29 C30' C31' C32 -25(2)
C29 O3 C32 C31 5.7(14)
Yb1 O3 C32 C31 -166.2(10)
C29 O3 C32 C31' -25.7(13)
Yb1 O3 C32 C31' 162.4(10)
C30 C31 C32 O3 11.6(18)
C30 C31 C32 C31' 91(3)
C30' C31' C32 O3 31.0(19)
C30' C31' C32 C31 -79(2)
C36 O4 C33 C34 -43(2)
C33' O4 C33 C34 46(4)
C36' O4 C33 C34 -20(3)
Yb1 O4 C33 C34 159.0(12)
C36 O4 C33' C34' 22(2)
C36' O4 C33' C34' 45(2)
C33 O4 C33' C34' -76(5)
Yb1 O4 C33' C34' -156.5(13)
O4 C33 C34 C35 54(2)
O4 C33' C34' C35' -59(2)
C33 C34 C35 C36 -46(2)
C33' C34' C35' C36' 58(2)
C33' O4 C36 C35 -8(3)
C36' O4 C36 C35 -102(5)
C33 O4 C36 C35 14(3)
Yb1 O4 C36 C35 170.3(14)
C34 C35 C36 O4 21(3)
C36 O4 C36' C35' 88(5)
C33' O4 C36' C35' -5(2)
C33 O4 C36' C35' 15(3)
Yb1 O4 C36' C35' -164.7(12)
C34' C35' C36' O4 -37(3)
C40 O5 C37 C38 6.0(15)
Yb1 O5 C37 C38 179.6(12)
C40 O5 C37 C38' -17.5(14)
Yb1 O5 C37 C38' 156.2(10)
O5 C37 C38 C39 -16(2)
C38' C37 C38 C39 63(3)
O5 C37 C38' C39' 46.5(16)
C38 C37 C38' C39' -60(3)
C37 C38 C39 C40 19(2)
C37 C38' C39' C40 -58.2(18)
C37 O5 C40 C39 6.9(15)
Yb1 O5 C40 C39 -165.7(11)
C37 O5 C40 C39' -20.1(14)
Yb1 O5 C40 C39' 167.3(10)
C38 C39 C40 O5 -16(2)
C38 C39 C40 C39' 60(3)
C38' C39' C40 O5 48.8(16)
C38' C39' C40 C39 -63(3)
